data_4030756
loop_
_publ_author_name
'Fandrick, Keith R.'
'Mulder, Jason A.'
'Patel, Nitinchandra D.'
'Gao, Joe'
'Konrad, Michael'
'Archer, Elizabeth'
'Buono, Frederic G.'
'Duran, Adil'
'Schmid, Rolf'
'Daeubler, Juergen'
'Desrosiers, Jean-Nicolas'
'Zeng, Xingzhong'
'Rodriguez, Sonia'
'Ma, Shengli'
'Qu, Bo'
'Li, Zhibin'
'Fandrick, Daniel R.'
'Grinberg, Nelu'
'Lee, Heewon'
'Bosanac, Todd'
'Takahashi, Hidenori'
'Chen, Zhidong'
'Bartolozzi, Alessandra'
'Nemoto, Peter'
'Busacca, Carl A.'
'Song, Jinhua J.'
'Yee, Nathan K.'
'Mahaney, Paige E.'
'Senanayake, Chris H.'

_publ_section_title
;
 Development of an Asymmetric Synthesis of a Chiral Quaternary FLAP
 Inhibitor.
;
_journal_issue 3
_journal_name_full 'The Journal of organic chemistry'
_journal_page_first 1651
_journal_page_last 1660
_journal_paper_doi 10.1021/jo502550h
_journal_volume 80
_journal_year 2015
_chemical_absolute_configuration unk
_chemical_formula_moiety 'C12 H15 Br N2 O'
_chemical_formula_sum 'C12 H15 Br N2 O'
_chemical_formula_weight 283.17
_space_group_crystal_system triclinic
_space_group_IT_number 1
_space_group_name_Hall 'P 1'
_space_group_name_H-M_alt 'P 1'
_symmetry_Int_Tables_number 1
_symmetry_space_group_name_Hall 'P 1'
_symmetry_space_group_name_H-M 'P 1'
_audit_creation_date 2014-12-18
_audit_creation_method
;
Olex2 1.2
(compiled 2014.09.19 svn.r3010 for OlexSys, GUI svn.r4874)
;
_cell_angle_alpha 65.119(11)
_cell_angle_beta 89.810(12)
_cell_angle_gamma 89.633(11)
_cell_formula_units_Z 4
_cell_length_a 9.3644(19)
_cell_length_b 11.804(3)
_cell_length_c 11.909(3)
_cell_measurement_reflns_used 6916
_cell_measurement_theta_max 65.83
_cell_measurement_theta_min 4.09
_cell_volume 1194.2(5)
_computing_cell_refinement 'SAINT v7.68A (Bruker, 2009)'
_computing_data_reduction 'SAINT v7.68A (Bruker, 2009)'
_computing_molecular_graphics 'Olex2 (Dolomanov et al., 2009)'
_computing_publication_material 'Olex2 (Dolomanov et al., 2009)'
_computing_structure_refinement 'olex2.refine (Bourhis et al., 2013)'
_diffrn_ambient_temperature 100.02
_diffrn_measured_fraction_theta_full 0.6852
_diffrn_measured_fraction_theta_max 0.6851
_diffrn_measurement_device_type 'Bruker APEX-II CCD'
_diffrn_measurement_method '\f and \w scans'
_diffrn_radiation_monochromator graphite
_diffrn_radiation_type 'Cu K\a'
_diffrn_radiation_wavelength 1.54178
_diffrn_reflns_av_R_equivalents 0.0407
_diffrn_reflns_av_unetI/netI 0.0584
_diffrn_reflns_limit_h_max 11
_diffrn_reflns_limit_h_min -11
_diffrn_reflns_limit_k_max 13
_diffrn_reflns_limit_k_min -14
_diffrn_reflns_limit_l_max 14
_diffrn_reflns_limit_l_min -14
_diffrn_reflns_number 10139
_diffrn_reflns_theta_full 67.3392
_diffrn_reflns_theta_max 67.34
_diffrn_reflns_theta_min 4.09
_diffrn_standards_number 0
_exptl_absorpt_coefficient_mu 4.535
_exptl_absorpt_correction_T_max 0.7528
_exptl_absorpt_correction_T_min 0.5665
_exptl_absorpt_correction_type multi-scan
_exptl_absorpt_process_details
;
SADABS-2008/1 (Bruker,2008) was used for absorption correction.
wR2(int) was 0.1543 before and 0.0706 after correction.
The Ratio of minimum to maximum transmission is 0.7525.
The \l/2 correction factor is 0.0015.
;
_exptl_crystal_colour colourless
_exptl_crystal_colour_primary colourless
_exptl_crystal_density_diffrn 1.5749
_exptl_crystal_description tabular
_exptl_crystal_F_000 574.6134
_exptl_crystal_size_max 0.2
_exptl_crystal_size_mid 0.1
_exptl_crystal_size_min 0.1
_refine_diff_density_max 0.6647
_refine_diff_density_min -1.1221
_refine_diff_density_rms 0.1614
_refine_ls_abs_structure_details 'Flack, H. D. (1983). Acta Cryst. A39, 876-881.'
_refine_ls_abs_structure_Flack 0.06(3)
_refine_ls_d_res_high 0.8354
_refine_ls_d_res_low 10.8032
_refine_ls_goodness_of_fit_ref 1.0878
_refine_ls_hydrogen_treatment mixed
_refine_ls_matrix_type full
_refine_ls_number_constraints 99
_refine_ls_number_parameters 587
_refine_ls_number_reflns 5866
_refine_ls_number_restraints 0
_refine_ls_restrained_S_all 1.0878
_refine_ls_R_factor_all 0.0549
_refine_ls_R_factor_gt 0.0510
_refine_ls_shift/su_max 0.0074
_refine_ls_shift/su_mean 0.0006
_refine_ls_structure_factor_coef Fsqd
_refine_ls_weighting_details 'w=1/[\s^2^(Fo^2^)+(0.0322P)^2^+11.5776P] where P=(Fo^2^+2Fc^2^)/3'
_refine_ls_weighting_scheme calc
_refine_ls_wR_factor_gt 0.1356
_refine_ls_wR_factor_ref 0.1477
_reflns_Friedel_coverage 0.474
_reflns_limit_h_max 11
_reflns_limit_h_min -11
_reflns_limit_k_max 13
_reflns_limit_k_min -14
_reflns_limit_l_max 14
_reflns_limit_l_min -14
_reflns_number_gt 5567
_reflns_number_total 5866
_reflns_threshold_expression I>=2u(I)
_cod_data_source_file jo502550h_si_002.cif
_cod_data_source_block scan_0m
_cod_original_cell_volume 1194.2(4)
_cod_database_code 4030756
_olex2_refinement_description
;
1. Fixed Uiso
 At 1.2 times of:
  All C(H) groups, All C(H,H) groups, All N(H,H) groups
 At 1.5 times of:
  All C(H,H,H) groups, All O(H) groups
2.a Rotating group:
 N7(H7a,H7b)
2.b Ternary CH refined with riding coordinates:
 C2(H2), C22(H22), C30(H30), C46(H46)
2.c Secondary CH2 refined with riding coordinates:
 C1(H1a,H1b), C9(H9a,H9b), C23(H23a,H23b), C24(H24a,H24b), C31(H31a,H31b),
 C35(H35a,H35b), C47(H47a,H47b), C48(H48a,H48b)
2.d Aromatic/amide H refined with riding coordinates:
 C49(H49), C5(H5), C6(H6), C8(H8), C13(H13), C14(H14), C19(H19), C20(H20),
 C26(H26), C27(H27), C32(H32), C33(H33), C40(H40), C41(H41), C43(H43), C44(H44)
2.e X=CH2 refined with riding coordinates:
 N9(H9c,H9d), N4(H4a,H4b), N5(H5a,H5b)
2.f Idealised Me refined as rotating group:
 C10(H10a,H10b,H10c), C21(H21a,H21b,H21c), C34(H34a,H34b,H34c), C45(H45a,H45b,
 H45c)
2.g Idealised tetrahedral OH refined as rotating group:
 O2(H2a), O3(H3), O4(H4)
;
_olex2_submission_special_instructions 'No special instructions were received'

loop_
_space_group_symop_id
_space_group_symop_operation_xyz
1 x,y,z

loop_
_atom_site_label
_atom_site_type_symbol
_atom_site_fract_x
_atom_site_fract_y
_atom_site_fract_z
_atom_site_U_iso_or_equiv
_atom_site_adp_type
_atom_site_occupancy
_atom_site_refinement_flags_posn
Br1 Br 0.1918352(15) -0.7559992(15) 0.2586345(15) 0.03193(12) Uani 1.000000 .
Br2 Br 0.8077902(15) 0.7443655(15) -0.2706357(15) 0.03201(11) Uani 1.000000 .
Br3 Br 1.3077635(15) -0.2206761(15) 0.2686875(15) 0.03121(11) Uani 1.000000 .
Br4 Br -0.3083049(15) 0.2792814(15) 0.7395101(15) 0.03174(12) Uani 1.000000 .
O1 O 0.1410853(16) 0.4713730(16) -0.5505017(16) 0.03221(13) Uani 1.000000 .
H1 H 0.0691863(16) 0.4927379(16) -0.5810849(16) 0.0483(2) Uiso 1.000000 R
O2 O 0.6403909(16) 0.0511862(16) 0.5504460(16) 0.02816(13) Uani 1.000000 .
H2a H 0.5642395(16) 0.0237690(16) 0.5897473(16) 0.0422(2) Uiso 1.000000 GR
O3 O 0.3582676(16) -0.0431160(16) 0.4554950(16) 0.02757(13) Uani 1.000000 .
H3 H 0.4422960(16) -0.0484095(16) 0.4331873(16) 0.0414(2) Uiso 1.000000 GR
N9 N 0.1223573(16) -0.0806680(16) 0.5665117(16) 0.02924(13) Uani 1.000000 .
H9c H 0.1320167(16) -0.0889563(16) 0.4968124(16) 0.03509(16) Uiso 1.000000 R
H9d H 0.0393285(16) -0.0951713(16) 0.6046893(16) 0.03509(16) Uiso 1.000000 R
C49 C 0.4813407(16) -0.4708987(16) 0.1665395(16) 0.02555(13) Uani 1.000000 .
H49 H 0.4932910(16) -0.3902902(16) 0.1010479(16) 0.03066(16) Uiso 1.000000 R
N2 N 0.8599694(16) -0.4520550(16) 0.4302028(16) 0.02004(13) Uani 1.000000 .
O4 O 0.8588913(16) -0.4333407(16) 0.5438348(16) 0.02970(13) Uani 1.000000 .
H4 H 0.9254132(16) -0.4750240(16) 0.5903014(16) 0.0445(2) Uiso 1.000000 GR
N4 N 0.6212980(16) -0.3961360(16) 0.4304906(16) 0.02723(13) Uani 1.000000 .
H4a H 0.6290540(16) -0.3868985(16) 0.4997887(16) 0.03267(16) Uiso 1.000000 R
H4b H 0.5386361(16) -0.3829263(16) 0.3919868(16) 0.03267(16) Uiso 1.000000 R
N5 N 0.3525099(16) 0.3882185(16) -0.4169481(16) 0.02971(13) Uani 1.000000 .
H5a H 0.4292525(16) 0.3556682(16) -0.3722410(16) 0.03565(16) Uiso 1.000000 R
H5b H 0.3440750(16) 0.3891918(16) -0.4909257(16) 0.03565(16) Uiso 1.000000 R
N6 N 0.6349577(16) 0.0407797(16) 0.4343431(16) 0.02288(13) Uani 1.000000 .
N7 N 0.8532355(16) 0.1345320(16) 0.4157134(16) 0.03062(13) Uani 1.000000 .
H7a H 0.9338468(16) 0.0964729(16) 0.4142004(16) 0.03674(16) Uiso 1.000000 GR
H7b H 0.8606551(16) 0.2147384(16) 0.3674275(16) 0.03674(16) Uiso 1.000000 GR
N8 N 0.3609592(16) -0.0224263(16) 0.5651524(16) 0.02314(13) Uani 1.000000 .
C1 C 0.7433961(16) -0.2541947(16) 0.0317896(16) 0.03945(13) Uani 1.000000 .
H1a H 0.7892263(16) -0.3135552(16) 0.0036594(16) 0.04733(16) Uiso 1.000000 R
H1b H 0.6804259(16) -0.1909618(16) -0.0298742(16) 0.04733(16) Uiso 1.000000 R
C2 C 0.7028692(16) -0.3017373(16) 0.1664324(16) 0.02801(13) Uani 1.000000 .
H2 H 0.6157998(16) -0.2598318(16) 0.1803633(16) 0.03361(16) Uiso 1.000000 R
C3 C 0.7162841(16) -0.4377765(16) 0.2581370(16) 0.02530(13) Uani 1.000000 .
C4 C 0.5840810(16) -0.5136782(16) 0.2598168(16) 0.02640(13) Uani 1.000000 .
C5 C 0.5629395(16) -0.6313468(16) 0.3563141(16) 0.02028(13) Uani 1.000000 .
H5 H 0.6296855(16) -0.6624126(16) 0.4224349(16) 0.02434(16) Uiso 1.000000 R
C6 C 0.4471226(16) -0.7033922(16) 0.3575878(16) 0.02187(13) Uani 1.000000 .
H6 H 0.4351119(16) -0.7843716(16) 0.4224483(16) 0.02624(16) Uiso 1.000000 R
C7 C 0.3485617(16) -0.6551832(16) 0.2622325(16) 0.02308(13) Uani 1.000000 .
C8 C 0.3667509(16) -0.5371019(16) 0.1641178(16) 0.03284(14) Uani 1.000000 .
H8 H 0.2999342(16) -0.5051512(16) 0.0981032(16) 0.03941(16) Uiso 1.000000 R
C9 C 0.8271372(16) -0.2157720(16) 0.1196005(16) 0.02917(13) Uani 1.000000 .
H9a H 0.9239710(16) -0.2515882(16) 0.1444244(16) 0.03501(16) Uiso 1.000000 R
H9b H 0.8152363(16) -0.1290688(16) 0.1109110(16) 0.03501(16) Uiso 1.000000 R
C10 C 0.8463135(16) -0.5007746(16) 0.2284510(16) 0.02902(13) Uani 1.000000 .
H10a H 0.8284680(16) -0.5105187(16) 0.1519557(16) 0.0435(2) Uiso 1.000000 GR
H10b H 0.9309899(16) -0.4488809(16) 0.2178442(16) 0.0435(2) Uiso 1.000000 GR
H10c H 0.8623019(16) -0.5830495(16) 0.2966454(16) 0.0435(2) Uiso 1.000000 GR
C11 C 0.7374927(16) -0.4309565(16) 0.3827221(16) 0.02113(13) Uani 1.000000 .
C12 C 0.6358211(16) 0.6487023(16) -0.2579734(16) 0.02532(13) Uani 1.000000 .
C13 C 0.5377729(16) 0.6995504(16) -0.3496683(16) 0.02882(13) Uani 1.000000 .
H13 H 0.5502272(16) 0.7803104(16) -0.4147863(16) 0.03458(16) Uiso 1.000000 R
C14 C 0.4181767(16) 0.6278682(16) -0.3438349(16) 0.02087(13) Uani 1.000000 .
H14 H 0.3491953(16) 0.6593321(16) -0.4081390(16) 0.02505(16) Uiso 1.000000 R
C15 C 0.3966882(16) 0.5103404(16) -0.2455268(16) 0.02301(13) Uani 1.000000 .
C16 C 0.2625418(16) 0.4348483(16) -0.2447488(16) 0.02567(13) Uani 1.000000 .
C17 C 0.2483183(16) 0.4363837(16) -0.3723010(16) 0.02960(13) Uani 1.000000 .
N10 N 0.1345970(16) 0.4858825(16) -0.4378634(16) 0.02052(13) Uani 1.000000 .
C19 C 0.6169891(16) 0.5357737(16) -0.1564723(16) 0.03150(13) Uani 1.000000 .
H19 H 0.6851068(16) 0.5059428(16) -0.0913778(16) 0.03780(16) Uiso 1.000000 R
C20 C 0.4979694(16) 0.4687459(16) -0.1527099(16) 0.02243(13) Uani 1.000000 .
H20 H 0.4840852(16) 0.3907056(16) -0.0839111(16) 0.02692(16) Uiso 1.000000 R
C21 C 0.2745972(16) 0.2967849(16) -0.1529072(16) 0.02546(13) Uani 1.000000 .
H21a H 0.2714986(16) 0.2900685(16) -0.0680630(16) 0.0382(2) Uiso 1.000000 GR
H21b H 0.1949112(16) 0.2501251(16) -0.1657406(16) 0.0382(2) Uiso 1.000000 GR
H21c H 0.3650666(16) 0.2621528(16) -0.1663737(16) 0.0382(2) Uiso 1.000000 GR
C22 C 0.1344200(16) 0.4985306(16) -0.2180615(16) 0.02309(13) Uani 1.000000 .
H22 H 0.1217841(16) 0.5872826(16) -0.2793755(16) 0.02770(16) Uiso 1.000000 R
C23 C -0.0045139(16) 0.4324471(16) -0.1691940(16) 0.03402(13) Uani 1.000000 .
H23a H -0.0942059(16) 0.4788992(16) -0.2033141(16) 0.04082(16) Uiso 1.000000 R
H23b H -0.0084869(16) 0.3417604(16) -0.1471248(16) 0.04082(16) Uiso 1.000000 R
C24 C 0.0874238(16) 0.4753929(16) -0.0901816(16) 0.02749(13) Uani 1.000000 .
H24a H 0.1392553(16) 0.4108111(16) -0.0197534(16) 0.03299(16) Uiso 1.000000 R
H24b H 0.0535754(16) 0.5478872(16) -0.0759170(16) 0.03299(16) Uiso 1.000000 R
C25 C 1.1371529(16) -0.1287407(16) 0.2554747(16) 0.02536(13) Uani 1.000000 .
C26 C 1.1170768(16) -0.0144280(16) 0.1553113(16) 0.02155(13) Uani 1.000000 .
H26 H 1.1855213(16) 0.0156005(16) 0.0904362(16) 0.02586(16) Uiso 1.000000 R
C27 C 0.9966136(16) 0.0552192(16) 0.1509027(16) 0.02567(13) Uani 1.000000 .
H27 H 0.9819353(16) 0.1332344(16) 0.0820986(16) 0.03080(16) Uiso 1.000000 R
C28 C 0.8971439(16) 0.0129613(16) 0.2452194(16) 0.01914(13) Uani 1.000000 .
C29 C 0.7640344(16) 0.0893211(16) 0.2420308(16) 0.02509(13) Uani 1.000000 .
C30 C 0.6356768(16) 0.0251971(16) 0.2178416(16) 0.01999(13) Uani 1.000000 .
H30 H 0.6235199(16) -0.0629611(16) 0.2804710(16) 0.02399(16) Uiso 1.000000 R
C31 C 0.4970090(16) 0.0915555(16) 0.1684251(16) 0.02900(13) Uani 1.000000 .
H31a H 0.4076297(16) 0.0461715(16) 0.2041433(16) 0.03480(16) Uiso 1.000000 R
H31b H 0.4928539(16) 0.1825156(16) 0.1451001(16) 0.03480(16) Uiso 1.000000 R
C32 C 1.0357386(16) -0.1760084(16) 0.3482417(16) 0.02357(13) Uani 1.000000 .
H32 H 1.0477864(16) -0.2559805(16) 0.4148823(16) 0.02829(16) Uiso 1.000000 R
C33 C 0.9168047(16) -0.1040424(16) 0.3414338(16) 0.02826(13) Uani 1.000000 .
H33 H 0.8463082(16) -0.1355216(16) 0.4044683(16) 0.03392(16) Uiso 1.000000 R
C34 C 0.7744647(16) 0.2258340(16) 0.1509772(16) 0.02689(13) Uani 1.000000 .
H34a H 0.7683455(16) 0.2326516(16) 0.0662236(16) 0.0403(2) Uiso 1.000000 GR
H34b H 0.6959195(16) 0.2731226(16) 0.1657854(16) 0.0403(2) Uiso 1.000000 GR
H34c H 0.8658500(16) 0.2596935(16) 0.1622499(16) 0.0403(2) Uiso 1.000000 GR
C35 C 0.5854317(16) 0.0472555(16) 0.0886321(16) 0.02914(13) Uani 1.000000 .
H35a H 0.6359668(16) 0.1109282(16) 0.0169057(16) 0.03496(16) Uiso 1.000000 R
H35b H 0.5506515(16) -0.0255617(16) 0.0760120(16) 0.03496(16) Uiso 1.000000 R
C36 C 0.7468940(16) 0.0857014(16) 0.3731378(16) 0.02340(13) Uani 1.000000 .
C37 C 0.2358849(16) -0.0454016(16) 0.6152868(16) 0.02458(13) Uani 1.000000 .
C38 C 0.2162647(16) -0.0399632(16) 0.7390332(16) 0.02356(13) Uani 1.000000 .
C39 C 0.0836746(16) 0.0354631(16) 0.7399733(16) 0.02428(13) Uani 1.000000 .
C40 C -0.0157477(16) -0.0076066(16) 0.8324373(16) 0.03248(13) Uani 1.000000 .
H40 H -0.0024213(16) -0.0874265(16) 0.8990167(16) 0.03898(16) Uiso 1.000000 R
C41 C -0.1361215(16) 0.0626073(16) 0.8314901(16) 0.03191(13) Uani 1.000000 .
H41 H -0.2055801(16) 0.0304718(16) 0.8953553(16) 0.03829(16) Uiso 1.000000 R
C42 C -0.1525314(16) 0.1789135(16) 0.7367306(16) 0.02267(13) Uani 1.000000 .
C43 C 0.0615001(16) 0.1537247(16) 0.6434705(16) 0.02348(13) Uani 1.000000 .
H43 H 0.1288925(16) 0.1845650(16) 0.5777994(16) 0.02817(16) Uiso 1.000000 R
C44 C -0.0545982(16) 0.2265851(16) 0.6407183(16) 0.02098(13) Uani 1.000000 .
H44 H -0.0673943(16) 0.3071017(16) 0.5751011(16) 0.02518(16) Uiso 1.000000 R
C45 C 0.3462588(16) 0.0250272(16) 0.7665037(16) 0.03011(13) Uani 1.000000 .
H45a H 0.4331677(16) -0.0231573(16) 0.7703402(16) 0.0452(2) Uiso 1.000000 GR
H45b H 0.3558445(16) 0.1094921(16) 0.7005904(16) 0.0452(2) Uiso 1.000000 GR
H45c H 0.3319421(16) 0.0298317(16) 0.8459465(16) 0.0452(2) Uiso 1.000000 GR
C46 C 0.2018676(16) -0.1774219(16) 0.8329671(16) 0.02220(13) Uani 1.000000 .
H46 H 0.1163363(16) -0.2200964(16) 0.8189440(16) 0.02664(16) Uiso 1.000000 R
C47 C 0.3276999(16) -0.2607391(16) 0.8811794(16) 0.03089(13) Uani 1.000000 .
H47a H 0.3192196(16) -0.3479422(16) 0.8908885(16) 0.03707(16) Uiso 1.000000 R
H47b H 0.4235044(16) -0.2236163(16) 0.8557788(16) 0.03707(16) Uiso 1.000000 R
C48 C 0.2435640(16) -0.2237572(16) 0.9678668(16) 0.03881(14) Uani 1.000000 .
H48a H 0.2870423(16) -0.1633136(16) 0.9951528(16) 0.04658(16) Uiso 1.000000 R
H48b H 0.1826108(16) -0.2878144(16) 1.0303118(16) 0.04658(16) Uiso 1.000000 R

loop_
_atom_site_aniso_label
_atom_site_aniso_U_11
_atom_site_aniso_U_22
_atom_site_aniso_U_33
_atom_site_aniso_U_12
_atom_site_aniso_U_13
_atom_site_aniso_U_23
Br1 0.02255(14) 0.03351(18) 0.03686(18) -0.00056(15) -0.00138(15) -0.01198(17)
Br2 0.02593(14) 0.03516(18) 0.03494(18) -0.00332(15) 0.00004(15) -0.01472(17)
Br3 0.02637(14) 0.03506(18) 0.03293(18) 0.01393(15) -0.00089(15) -0.01522(17)
Br4 0.02340(14) 0.03153(18) 0.03557(18) 0.01276(15) 0.00065(15) -0.00969(17)
O1 0.02685(14) 0.05072(19) 0.02602(19) 0.00693(16) 0.00095(17) -0.02305(19)
O2 0.02466(14) 0.04741(19) 0.01903(19) 0.00593(16) -0.00193(17) -0.02054(19)
O3 0.03106(14) 0.03073(19) 0.02142(19) 0.00720(16) 0.00262(17) -0.01158(19)
N9 0.01683(14) 0.03741(19) 0.03502(19) -0.00286(16) -0.00482(17) -0.01667(19)
C49 0.02166(14) 0.02086(19) 0.02007(19) -0.00426(16) -0.00235(17) 0.00521(19)
N2 0.02658(14) 0.01712(19) 0.01363(19) -0.00083(16) 0.00422(17) -0.00378(19)
O4 0.02677(14) 0.03847(19) 0.02662(19) 0.00987(16) -0.00362(17) -0.01651(19)
N4 0.02864(14) 0.03374(19) 0.02407(19) 0.00608(16) -0.00139(17) -0.01691(19)
N5 0.01696(14) 0.04597(19) 0.04159(19) 0.00207(16) 0.00284(17) -0.03353(19)
N6 0.01741(14) 0.03260(19) 0.01987(19) 0.00954(16) 0.00068(17) -0.01241(19)
N7 0.01513(14) 0.03431(19) 0.04468(19) 0.00147(16) -0.00439(17) -0.01882(19)
N8 0.02758(14) 0.02996(19) 0.01653(19) 0.00917(16) -0.00014(17) -0.01444(19)
C1 0.04803(14) 0.03839(19) 0.04349(19) -0.00471(16) -0.01784(17) -0.02836(19)
C2 0.02126(14) 0.03644(19) 0.03799(19) 0.00915(16) -0.00206(17) -0.02716(19)
C3 0.02244(14) 0.02977(19) 0.02570(19) 0.00719(16) 0.00274(17) -0.01375(19)
C4 0.02098(14) 0.03489(19) 0.02176(19) 0.01526(16) 0.00528(17) -0.01064(19)
C5 0.01457(14) 0.02006(19) 0.02566(19) 0.00454(16) -0.00451(17) -0.00912(19)
C6 0.01543(14) 0.02646(19) 0.01922(19) 0.01253(16) 0.00006(17) -0.00538(19)
C7 0.01164(14) 0.02523(19) 0.02963(19) 0.00355(16) 0.01175(17) -0.00900(19)
C8 0.01564(14) 0.04991(19) 0.02598(19) 0.00557(16) -0.00561(17) -0.00916(19)
C9 0.02546(14) 0.04128(19) 0.02417(19) -0.00181(16) -0.00639(17) -0.01703(19)
C10 0.02193(14) 0.03858(19) 0.03089(19) 0.01299(16) -0.00066(17) -0.01903(19)
C11 0.01995(14) 0.01223(19) 0.01872(19) 0.00382(16) 0.01055(17) 0.00556(19)
C12 0.02787(14) 0.02607(19) 0.02473(19) 0.00986(16) -0.00269(17) -0.01347(19)
C13 0.03809(14) 0.02033(19) 0.02184(19) 0.01443(16) 0.00780(17) -0.00308(19)
C14 0.01547(14) 0.03202(19) 0.01775(19) 0.00689(16) -0.00456(17) -0.01310(19)
C15 0.01252(14) 0.03071(19) 0.02640(19) 0.01374(16) 0.00306(17) -0.01282(19)
C16 0.01815(14) 0.02151(19) 0.03313(19) 0.00838(16) 0.00146(17) -0.00751(19)
C17 0.02426(14) 0.04119(19) 0.02903(19) 0.01509(16) -0.00041(17) -0.02053(19)
N10 0.02176(14) 0.02243(19) 0.01756(19) 0.00005(16) 0.00364(17) -0.00862(19)
C19 0.02537(14) 0.04556(19) 0.03249(19) 0.01766(16) -0.00535(17) -0.02537(19)
C20 0.01765(14) 0.01878(19) 0.02723(19) 0.00542(16) 0.00280(17) -0.00620(19)
C21 0.02339(14) 0.02539(19) 0.02464(19) 0.00731(16) -0.00185(17) -0.00772(19)
C22 0.01409(14) 0.02567(19) 0.03032(19) 0.00904(16) -0.00217(17) -0.01269(19)
C23 0.01880(14) 0.03847(19) 0.04463(19) 0.00605(16) 0.00825(17) -0.01748(19)
C24 0.01925(14) 0.03887(19) 0.03148(19) 0.00479(16) -0.00089(17) -0.02183(19)
C25 0.01231(14) 0.03236(19) 0.03528(19) 0.01281(16) -0.00097(17) -0.01817(19)
C26 0.02162(14) 0.01969(19) 0.01843(19) 0.00232(16) 0.00034(17) -0.00324(19)
C27 0.02448(14) 0.03142(19) 0.02150(19) 0.00881(16) 0.00148(17) -0.01165(19)
C28 0.01248(14) 0.01974(19) 0.02596(19) -0.00147(16) 0.00101(17) -0.01034(19)
C29 0.01825(14) 0.02224(19) 0.04067(19) 0.00322(16) -0.00333(17) -0.01903(19)
C30 0.00971(14) 0.02168(19) 0.02176(19) 0.00195(16) -0.00178(17) -0.00249(19)
C31 0.01714(14) 0.04373(19) 0.01864(19) 0.00305(16) 0.00310(17) -0.00585(19)
C32 0.02645(14) 0.02066(19) 0.02459(19) 0.00819(16) -0.00483(17) -0.01056(19)
C33 0.01702(14) 0.03783(19) 0.03386(19) 0.00631(16) 0.00358(17) -0.01904(19)
C34 0.01874(14) 0.02794(19) 0.03566(19) 0.00732(16) -0.00685(17) -0.01505(19)
C35 0.01928(14) 0.04322(19) 0.02608(19) 0.00272(16) -0.00064(17) -0.01576(19)
C36 0.01754(14) 0.03126(19) 0.02772(19) 0.01198(16) 0.00147(17) -0.01877(19)
C37 0.03241(14) 0.01175(19) 0.01614(19) 0.01283(16) 0.00171(17) 0.00710(19)
C38 0.02543(14) 0.01233(19) 0.02897(19) 0.00788(16) 0.00318(17) -0.00495(19)
C39 0.02744(14) 0.02651(19) 0.02414(19) 0.01444(16) -0.00233(17) -0.01596(19)
C40 0.02534(14) 0.03200(19) 0.03550(19) 0.01862(16) 0.00329(17) -0.00997(19)
C41 0.02279(14) 0.03427(19) 0.04071(19) 0.00808(16) 0.00244(17) -0.01791(19)
C42 0.01359(14) 0.02616(19) 0.02976(19) 0.01035(16) -0.00103(17) -0.01337(19)
C43 0.01532(14) 0.03707(19) 0.01882(19) 0.01338(16) -0.00553(17) -0.01265(19)
C44 0.02204(14) 0.02707(19) 0.01779(19) 0.00613(16) -0.00514(17) -0.01335(19)
C45 0.03492(14) 0.01762(19) 0.03673(19) 0.00879(16) 0.00313(17) -0.01053(19)
C46 0.02103(14) 0.02247(19) 0.01611(19) 0.01044(16) -0.00888(17) -0.00135(19)
C47 0.02776(14) 0.02519(19) 0.03449(19) 0.01482(16) -0.00250(17) -0.00762(19)
C48 0.04695(14) 0.01822(19) 0.03871(19) 0.01359(16) 0.00858(17) 0.00006(19)

loop_
_atom_type_symbol
_atom_type_scat_dispersion_real
_atom_type_scat_dispersion_imag
_atom_type_scat_Cromer_Mann_a1
_atom_type_scat_Cromer_Mann_a2
_atom_type_scat_Cromer_Mann_a3
_atom_type_scat_Cromer_Mann_a4
_atom_type_scat_Cromer_Mann_b1
_atom_type_scat_Cromer_Mann_b2
_atom_type_scat_Cromer_Mann_b3
_atom_type_scat_Cromer_Mann_b4
_atom_type_scat_Cromer_Mann_c
_atom_type_scat_source
_atom_type_scat_dispersion_source
H 0.00000 0.00000 0.49300 0.32291 0.14019 0.04081 10.51090 26.12570 3.14236 57.79970 0.0030380000826 'International Tables Volume C Table 6.1.1.4 (pp. 500-502)' 'Henke, Gullikson and Davis, At. Data and Nucl. Data Tables, 1993, 54, 2'
C 0.01920 0.00962 2.31000 1.02000 1.58860 0.86500 20.84390 10.20750 0.56870 51.65120 0.215599998832 'International Tables Volume C Table 6.1.1.4 (pp. 500-502)' 'Henke, Gullikson and Davis, At. Data and Nucl. Data Tables, 1993, 54, 2'
Br -0.67409 1.33002 17.17890 5.23580 5.63770 3.98510 2.17230 16.57960 0.26090 41.43280 2.95569992065 'International Tables Volume C Table 6.1.1.4 (pp. 500-502)' 'Henke, Gullikson and Davis, At. Data and Nucl. Data Tables, 1993, 54, 2'
O 0.05239 0.03376 3.04850 2.28680 1.54630 0.86700 13.27710 5.70110 0.32390 32.90890 0.250800013542 'International Tables Volume C Table 6.1.1.4 (pp. 500-502)' 'Henke, Gullikson and Davis, At. Data and Nucl. Data Tables, 1993, 54, 2'
N 0.03256 0.01839 12.21260 3.13220 2.01250 1.16630 0.00570 9.89330 28.99750 0.58260 -11.5290002823 'International Tables Volume C Table 6.1.1.4 (pp. 500-502)' 'Henke, Gullikson and Davis, At. Data and Nucl. Data Tables, 1993, 54, 2'

loop_
_geom_angle_atom_site_label_1
_geom_angle_atom_site_label_2
_geom_angle_atom_site_label_3
_geom_angle
N10 O1 H1 105.752(3)
N6 O2 H2a 109.5
N8 O3 H3 109.5
H9d N9 H9c 120.0
C37 N9 H9c 120.0
C37 N9 H9d 120.0
C4 C49 H49 118.1758(10)
C8 C49 H49 118.1758(9)
C8 C49 C4 123.6484(15)
C11 N2 O4 109.6198(18)
H4 O4 N2 109.5
H4b N4 H4a 120.0
C11 N4 H4a 120.0
C11 N4 H4b 120.0
H5b N5 H5a 120.0
C17 N5 H5a 120.0
C17 N5 H5b 120.0
C36 N6 O2 109.7407(18)
H7b N7 H7a 109.5
C36 N7 H7a 108.8
C36 N7 H7b 109.1
C37 N8 O3 108.6761(17)
H1b C1 H1a 115.0
C2 C1 H1a 117.8708(11)
C2 C1 H1b 117.8708(9)
C9 C1 H1a 117.8708(10)
C9 C1 H1b 117.8708(9)
C9 C1 C2 59.0175(12)
H2 C2 C1 113.0276(9)
C3 C2 C1 123.5577(19)
C3 C2 H2 113.0276(10)
C9 C2 C1 61.0625(12)
C9 C2 H2 113.0276(11)
C9 C2 C3 123.6210(13)
C4 C3 C2 112.4671(13)
C10 C3 C2 111.2986(13)
C10 C3 C4 107.8540(17)
C11 C3 C2 103.6519(17)
C11 C3 C4 111.4039(14)
C11 C3 C10 110.1700(14)
C3 C4 C49 122.5292(14)
C5 C4 C49 117.1924(16)
C5 C4 C3 120.2739(15)
H5 C5 C4 119.3442(11)
C6 C5 C4 121.3116(15)
C6 C5 H5 119.3442(9)
H6 C6 C5 120.6990(9)
C7 C6 C5 118.6020(14)
C7 C6 H6 120.6990(10)
C6 C7 Br1 119.2447(13)
C8 C7 Br1 119.2512(14)
C8 C7 C6 121.3695(16)
C7 C8 C49 117.8429(15)
H8 C8 C49 121.0785(9)
H8 C8 C7 121.0785(10)
C2 C9 C1 59.9200(12)
H9a C9 C1 117.7796(10)
H9a C9 C2 117.7796(9)
H9b C9 C1 117.7796(9)
H9b C9 C2 117.7796(11)
H9b C9 H9a 114.9
H10a C10 C3 109.5
H10b C10 C3 109.5
H10b C10 H10a 109.5
H10c C10 C3 109.5
H10c C10 H10a 109.5
H10c C10 H10b 109.5
N4 C11 N2 125.068(2)
C3 C11 N2 118.4122(18)
C3 C11 N4 116.4421(15)
C13 C12 Br2 117.0484(12)
C19 C12 Br2 119.4559(13)
C19 C12 C13 123.4712(16)
H13 C13 C12 121.5449(10)
C14 C13 C12 116.9102(14)
C14 C13 H13 121.5449(9)
H14 C14 C13 119.0968(9)
C15 C14 C13 121.8065(15)
C15 C14 H14 119.0968(10)
C16 C15 C14 119.3955(15)
C20 C15 C14 117.4104(16)
C20 C15 C16 123.1905(14)
C17 C16 C15 107.7463(14)
C21 C16 C15 112.6196(13)
C21 C16 C17 106.3193(17)
C22 C16 C15 108.0441(17)
C22 C16 C17 109.8995(14)
C22 C16 C21 112.1100(13)
C16 C17 N5 120.1284(15)
N10 C17 N5 120.701(2)
N10 C17 C16 119.1682(18)
C17 N10 O1 109.3649(18)
H19 C19 C12 121.0019(11)
C20 C19 C12 117.9962(15)
C20 C19 H19 121.0019(9)
C19 C20 C15 122.2129(14)
H20 C20 C15 118.8935(10)
H20 C20 C19 118.8935(9)
H21a C21 C16 109.5
H21b C21 C16 109.5
H21b C21 H21a 109.5
H21c C21 C16 109.5
H21c C21 H21a 109.5
H21c C21 H21b 109.5
H22 C22 C16 113.3771(8)
C23 C22 C16 122.8204(17)
C23 C22 H22 113.3771(9)
C24 C22 C16 123.3802(14)
C24 C22 H22 113.3771(10)
C24 C22 C23 60.6691(13)
H23a C23 C22 117.8400(9)
H23b C23 C22 117.8400(11)
H23b C23 H23a 115.0
C24 C23 C22 59.3244(12)
C24 C23 H23a 117.8400(10)
C24 C23 H23b 117.8400(9)
C23 C24 C22 60.0066(13)
H24a C24 C22 117.7708(9)
H24a C24 C23 117.7708(9)
H24b C24 C22 117.7708(10)
H24b C24 C23 117.7708(10)
H24b C24 H24a 114.9
C26 C25 Br3 119.8984(13)
C32 C25 Br3 119.0452(12)
C32 C25 C26 121.0380(16)
H26 C26 C25 120.3637(10)
C27 C26 C25 119.2726(15)
C27 C26 H26 120.3637(9)
H27 C27 C26 119.5875(9)
C28 C27 C26 120.8251(14)
C28 C27 H27 119.5875(10)
C29 C28 C27 121.4067(14)
C33 C28 C27 118.6069(16)
C33 C28 C29 119.9196(15)
C30 C29 C28 108.4166(17)
C34 C29 C28 113.5667(13)
C34 C29 C30 112.5305(13)
C36 C29 C28 106.9077(14)
C36 C29 C30 107.8619(14)
C36 C29 C34 107.2567(17)
H30 C30 C29 113.4795(8)
C31 C30 C29 122.8567(17)
C31 C30 H30 113.4795(9)
C35 C30 C29 123.5533(13)
C35 C30 H30 113.4795(10)
C35 C30 C31 59.7465(12)
H31a C31 C30 117.6767(9)
H31b C31 C30 117.6767(11)
H31b C31 H31a 114.8
C35 C31 C30 60.9187(13)
C35 C31 H31a 117.6767(10)
C35 C31 H31b 117.6767(9)
H32 C32 C25 120.8679(10)
C33 C32 C25 118.2643(14)
C33 C32 H32 120.8679(9)
C32 C33 C28 121.8553(15)
H33 C33 C28 119.0723(10)
H33 C33 C32 119.0723(9)
H34a C34 C29 109.5
H34b C34 C29 109.5
H34b C34 H34a 109.5
H34c C34 C29 109.5
H34c C34 H34a 109.5
H34c C34 H34b 109.5
C31 C35 C30 59.3348(12)
H35a C35 C30 117.8389(9)
H35a C35 C31 117.8389(9)
H35b C35 C30 117.8389(10)
H35b C35 C31 117.8389(10)
H35b C35 H35a 115.0
N7 C36 N6 122.702(2)
C29 C36 N6 119.4876(18)
C29 C36 N7 117.7907(15)
N8 C37 N9 123.828(2)
C38 C37 N9 117.9732(15)
C38 C37 N8 118.1054(18)
C39 C38 C37 111.5178(14)
C45 C38 C37 109.8868(14)
C45 C38 C39 107.1879(17)
C46 C38 C37 104.7533(17)
C46 C38 C39 111.0718(13)
C46 C38 C45 112.4895(13)
C40 C39 C38 122.4975(14)
C43 C39 C38 119.6314(15)
C43 C39 C40 117.8706(16)
H40 C40 C39 119.1946(10)
C41 C40 C39 121.6108(14)
C41 C40 H40 119.1946(9)
H41 C41 C40 120.6244(9)
C42 C41 C40 118.7512(15)
C42 C41 H41 120.6244(11)
C41 C42 Br4 119.2874(14)
C44 C42 Br4 118.9529(13)
C44 C42 C41 121.7219(16)
H43 C43 C39 118.9485(10)
C44 C43 C39 122.1030(15)
C44 C43 H43 118.9485(9)
C43 C44 C42 117.9150(14)
H44 C44 C42 121.0425(10)
H44 C44 C43 121.0425(9)
H45a C45 C38 109.5
H45b C45 C38 109.5
H45b C45 H45a 109.5
H45c C45 C38 109.5
H45c C45 H45a 109.5
H45c C45 H45b 109.5
H46 C46 C38 113.7673(10)
C47 C46 C38 122.1583(13)
C47 C46 H46 113.7673(11)
C48 C46 C38 123.0885(18)
C48 C46 H46 113.7673(9)
C48 C46 C47 59.9821(12)
H47a C47 C46 117.6627(11)
H47b C47 C46 117.6627(9)
H47b C47 H47a 114.8
C48 C47 C46 61.0526(13)
C48 C47 H47a 117.6627(9)
C48 C47 H47b 117.6627(10)
C47 C48 C46 58.9653(12)
H48a C48 C46 117.8760(11)
H48a C48 C47 117.8760(10)
H48b C48 C46 117.8760(9)
H48b C48 C47 117.8760(9)
H48b C48 H48a 115.0

loop_
_geom_bond_atom_site_label_1
_geom_bond_atom_site_label_2
_geom_bond_distance
Br1 C7 1.9073(3)
Br2 C12 1.9416(4)
Br3 C25 1.8949(3)
Br4 C42 1.8823(3)
O1 H1 0.75613(15)
O1 N10 1.4230(3)
O2 H2a 0.8400
O2 N6 1.4397(3)
O3 H3 0.8400
O3 N8 1.4263(3)
N9 H9c 0.8800
N9 H9d 0.8800
N9 C37 1.3617(2)
C49 H49 0.9500
C49 C4 1.3940(3)
C49 C8 1.3390(2)
N2 O4 1.4599(3)
N2 C11 1.2567(2)
O4 H4 0.8400
N4 H4a 0.8800
N4 H4b 0.8800
N4 C11 1.3651(2)
N5 H5a 0.8800
N5 H5b 0.8800
N5 C17 1.3423(2)
N6 C36 1.2602(2)
N7 H7a 0.8800
N7 H7b 0.8800
N7 C36 1.3556(2)
N8 C37 1.2903(3)
C1 H1a 0.9900
C1 H1b 0.9900
C1 C2 1.5071(3)
C1 C9 1.5242(2)
C2 H2 1.0000
C2 C3 1.5198(3)
C2 C9 1.4932(3)
C3 C4 1.5280(3)
C3 C10 1.5386(3)
C3 C11 1.5329(3)
C4 C5 1.3957(3)
C5 H5 0.9500
C5 C6 1.3786(2)
C6 H6 0.9500
C6 C7 1.3862(3)
C7 C8 1.4030(3)
C8 H8 0.9500
C9 H9a 0.9900
C9 H9b 0.9900
C10 H10a 0.9800
C10 H10b 0.9800
C10 H10c 0.9800
C12 C13 1.3578(3)
C12 C19 1.3838(3)
C13 H13 0.9500
C13 C14 1.3918(3)
C14 H14 0.9500
C14 C15 1.4039(3)
C15 C16 1.5426(3)
C15 C20 1.3808(3)
C16 C17 1.5177(3)
C16 C21 1.5374(3)
C16 C22 1.5141(3)
C17 N10 1.3034(3)
C19 H19 0.9500
C19 C20 1.3607(2)
C20 H20 0.9500
C21 H21a 0.9800
C21 H21b 0.9800
C21 H21c 0.9800
C22 H22 1.0000
C22 C23 1.5053(3)
C22 C24 1.4948(3)
C23 H23a 0.9900
C23 H23b 0.9900
C23 C24 1.5152(2)
C24 H24a 0.9900
C24 H24b 0.9900
C25 C26 1.3866(3)
C25 C32 1.3838(3)
C26 H26 0.9500
C26 C27 1.3796(2)
C27 H27 0.9500
C27 C28 1.3804(3)
C28 C29 1.5247(3)
C28 C33 1.3859(3)
C29 C30 1.5160(3)
C29 C34 1.5209(3)
C29 C36 1.5516(3)
C30 H30 1.0000
C30 C31 1.5001(3)
C30 C35 1.5241(3)
C31 H31a 0.9900
C31 H31b 0.9900
C31 C35 1.5064(2)
C32 H32 0.9500
C32 C33 1.3781(2)
C33 H33 0.9500
C34 H34a 0.9800
C34 H34b 0.9800
C34 H34c 0.9800
C35 H35a 0.9900
C35 H35b 0.9900
C37 C38 1.5123(3)
C38 C39 1.5260(3)
C38 C45 1.5502(3)
C38 C46 1.5417(3)
C39 C40 1.3660(3)
C39 C43 1.4002(3)
C40 H40 0.9500
C40 C41 1.3921(2)
C41 H41 0.9500
C41 C42 1.3699(3)
C42 C44 1.3868(3)
C43 H43 0.9500
C43 C44 1.3738(2)
C44 H44 0.9500
C45 H45a 0.9800
C45 H45b 0.9800
C45 H45c 0.9800
C46 H46 1.0000
C46 C47 1.4832(3)
C46 C48 1.5147(3)
C47 H47a 0.9900
C47 H47b 0.9900
C47 C48 1.4988(2)
C48 H48a 0.9900
C48 H48b 0.9900
